data_7020104
loop_
_publ_author_name
'Grzywa, Maciej'
'Denysenko, Dmytro'
'Hanss, Jan'
'Scheidt, Ernst-Wilhelm'
'Scherer, Wolfgang'
'Weil, Matthias'
'Volkmer, Dirk'

_publ_section_title
;
 CuN(6) Jahn-Teller centers in coordination frameworks comprising fully
 condensed Kuratowski-type secondary building units: phase transitions and
 magneto-structural correlations.
;
_journal_issue 14
_journal_name_full 'Dalton transactions (Cambridge, England : 2003)'
_journal_page_first 4239
_journal_page_last 4248
_journal_paper_doi 10.1039/c2dt12311h
_journal_volume 41
_journal_year 2012
_chemical_formula_moiety 'Cu(C2 H2 N3)2'
_chemical_formula_sum 'C12 H12 Cu3 N18'
_chemical_formula_weight 599
_chemical_name_systematic ' ?'
_space_group_IT_number 227
_symmetry_cell_setting cubic
_symmetry_Int_Tables_number 227
_symmetry_space_group_name_Hall '-F 4vw 2vw 3'
_symmetry_space_group_name_H-M 'F d -3 m :2'
_audit_creation_method 'Jana2006 Version : 23/10/2010'
_cell_angle_alpha 90
_cell_angle_beta 90
_cell_angle_gamma 90
_cell_formula_units_Z 8
_cell_length_a 17.4416(15)
_cell_length_b 17.4416(15)
_cell_length_c 17.4416(15)
_cell_measurement_temperature 473(3)
_cell_volume 5305.9(8)
_computing_cell_refinement PROSZKI
_computing_data_collection 'Diffractometer software'
_computing_molecular_graphics 'Mercury 2.3'
_computing_publication_material Jana2006
_computing_structure_refinement Jana2006
_computing_structure_solution EXPO2009
_diffrn_ambient_temperature 473(3)
_diffrn_detector PIXcel
_diffrn_detector_type PSD
_diffrn_measurement_device 'PANalytical X'PERT PRO MPD'
_diffrn_measurement_device_type Bragg-Brentano
_diffrn_radiation_monochromator germanium
_diffrn_radiation_type 'Cu K\a'
_diffrn_radiation_wavelength 1.54051
_diffrn_source X-ray
_diffrn_source_target Cu
_diffrn_source_type 'fine-focus sealed tube'
_exptl_absorpt_coefficient_mu 3.057
_exptl_crystal_colour blue
_exptl_crystal_density_diffrn 1.4992
_exptl_crystal_description powder
_exptl_crystal_F_000 2280
_pd_meas_2theta_range_inc 0.02
_pd_meas_2theta_range_max 89.980
_pd_meas_2theta_range_min 8.220
_pd_meas_number_of_points 4089
_pd_proc_2theta_range_inc 0.02
_pd_proc_2theta_range_max 89.98
_pd_proc_2theta_range_min 8.22
_pd_proc_ls_background_function '15 Legendre polynoms'
_pd_proc_ls_pref_orient_corr none
_pd_proc_ls_profile_function Pseudo-Voigt
_pd_proc_ls_prof_R_factor 0.0464
_pd_proc_ls_prof_wR_expected 0.0149
_pd_proc_ls_prof_wR_factor 0.0732
_refine_ls_hydrogen_treatment constr
_refine_ls_number_constraints 0
_refine_ls_number_parameters 24
_refine_ls_number_restraints 4
_refine_ls_R_factor_all 0.0976
_refine_ls_R_factor_gt 0.0850
_refine_ls_shift/su_max 0.0413
_refine_ls_shift/su_mean 0.0091
_refine_ls_weighting_scheme sigma
_refine_ls_wR_factor_gt 0.1254
_refine_ls_wR_factor_ref 0.0958
_cod_data_source_file c2dt12311h.cif
_cod_data_source_block beta-Cu(ta)2
_cod_original_sg_symbol_Hall '-F 4abvw;2abvw;3'
_cod_original_sg_symbol_H-M 'F d -3 m'
_cod_database_code 7020104

loop_
_symmetry_equiv_pos_site_id
_symmetry_equiv_pos_as_xyz
1 x,y,z
2 -x+3/4,-y+1/4,z+1/2
3 -x+1/4,y+1/2,-z+3/4
4 x+1/2,-y+3/4,-z+1/4
5 z,x,y
6 z+1/2,-x+3/4,-y+1/4
7 -z+3/4,-x+1/4,y+1/2
8 -z+1/4,x+1/2,-y+3/4
9 y,z,x
10 -y+1/4,z+1/2,-x+3/4
11 y+1/2,-z+3/4,-x+1/4
12 -y+3/4,-z+1/4,x+1/2
13 y+3/4,x+1/4,-z+1/2
14 -y,-x,-z
15 y+1/4,-x+1/2,z+3/4
16 -y+1/2,x+3/4,z+1/4
17 x+3/4,z+1/4,-y+1/2
18 -x+1/2,z+3/4,y+1/4
19 -x,-z,-y
20 x+1/4,-z+1/2,y+3/4
21 z+3/4,y+1/4,-x+1/2
22 z+1/4,-y+1/2,x+3/4
23 -z+1/2,y+3/4,x+1/4
24 -z,-y,-x
25 -x,-y,-z
26 x+1/4,y+3/4,-z+1/2
27 x+3/4,-y+1/2,z+1/4
28 -x+1/2,y+1/4,z+3/4
29 -z,-x,-y
30 -z+1/2,x+1/4,y+3/4
31 z+1/4,x+3/4,-y+1/2
32 z+3/4,-x+1/2,y+1/4
33 -y,-z,-x
34 y+3/4,-z+1/2,x+1/4
35 -y+1/2,z+1/4,x+3/4
36 y+1/4,z+3/4,-x+1/2
37 -y+1/4,-x+3/4,z+1/2
38 y,x,z
39 -y+3/4,x+1/2,-z+1/4
40 y+1/2,-x+1/4,-z+3/4
41 -x+1/4,-z+3/4,y+1/2
42 x+1/2,-z+1/4,-y+3/4
43 x,z,y
44 -x+3/4,z+1/2,-y+1/4
45 -z+1/4,-y+3/4,x+1/2
46 -z+3/4,y+1/2,-x+1/4
47 z+1/2,-y+1/4,-x+3/4
48 z,y,x
49 x,y+1/2,z+1/2
50 -x+3/4,-y+3/4,z
51 -x+1/4,y,-z+1/4
52 x+1/2,-y+1/4,-z+3/4
53 z,x+1/2,y+1/2
54 z+1/2,-x+1/4,-y+3/4
55 -z+3/4,-x+3/4,y
56 -z+1/4,x,-y+1/4
57 y,z+1/2,x+1/2
58 -y+1/4,z,-x+1/4
59 y+1/2,-z+1/4,-x+3/4
60 -y+3/4,-z+3/4,x
61 y+3/4,x+3/4,-z
62 -y,-x+1/2,-z+1/2
63 y+1/4,-x,z+1/4
64 -y+1/2,x+1/4,z+3/4
65 x+3/4,z+3/4,-y
66 -x+1/2,z+1/4,y+3/4
67 -x,-z+1/2,-y+1/2
68 x+1/4,-z,y+1/4
69 z+3/4,y+3/4,-x
70 z+1/4,-y,x+1/4
71 -z+1/2,y+1/4,x+3/4
72 -z,-y+1/2,-x+1/2
73 -x,-y+1/2,-z+1/2
74 x+1/4,y+1/4,-z
75 x+3/4,-y,z+3/4
76 -x+1/2,y+3/4,z+1/4
77 -z,-x+1/2,-y+1/2
78 -z+1/2,x+3/4,y+1/4
79 z+1/4,x+1/4,-y
80 z+3/4,-x,y+3/4
81 -y,-z+1/2,-x+1/2
82 y+3/4,-z,x+3/4
83 -y+1/2,z+3/4,x+1/4
84 y+1/4,z+1/4,-x
85 -y+1/4,-x+1/4,z
86 y,x+1/2,z+1/2
87 -y+3/4,x,-z+3/4
88 y+1/2,-x+3/4,-z+1/4
89 -x+1/4,-z+1/4,y
90 x+1/2,-z+3/4,-y+1/4
91 x,z+1/2,y+1/2
92 -x+3/4,z,-y+3/4
93 -z+1/4,-y+1/4,x
94 -z+3/4,y,-x+3/4
95 z+1/2,-y+3/4,-x+1/4
96 z,y+1/2,x+1/2
97 x+1/2,y,z+1/2
98 -x+1/4,-y+1/4,z
99 -x+3/4,y+1/2,-z+1/4
100 x,-y+3/4,-z+3/4
101 z+1/2,x,y+1/2
102 z,-x+3/4,-y+3/4
103 -z+1/4,-x+1/4,y
104 -z+3/4,x+1/2,-y+1/4
105 y+1/2,z,x+1/2
106 -y+3/4,z+1/2,-x+1/4
107 y,-z+3/4,-x+3/4
108 -y+1/4,-z+1/4,x
109 y+1/4,x+1/4,-z
110 -y+1/2,-x,-z+1/2
111 y+3/4,-x+1/2,z+1/4
112 -y,x+3/4,z+3/4
113 x+1/4,z+1/4,-y
114 -x,z+3/4,y+3/4
115 -x+1/2,-z,-y+1/2
116 x+3/4,-z+1/2,y+1/4
117 z+1/4,y+1/4,-x
118 z+3/4,-y+1/2,x+1/4
119 -z,y+3/4,x+3/4
120 -z+1/2,-y,-x+1/2
121 -x+1/2,-y,-z+1/2
122 x+3/4,y+3/4,-z
123 x+1/4,-y+1/2,z+3/4
124 -x,y+1/4,z+1/4
125 -z+1/2,-x,-y+1/2
126 -z,x+1/4,y+1/4
127 z+3/4,x+3/4,-y
128 z+1/4,-x+1/2,y+3/4
129 -y+1/2,-z,-x+1/2
130 y+1/4,-z+1/2,x+3/4
131 -y,z+1/4,x+1/4
132 y+3/4,z+3/4,-x
133 -y+3/4,-x+3/4,z
134 y+1/2,x,z+1/2
135 -y+1/4,x+1/2,-z+3/4
136 y,-x+1/4,-z+1/4
137 -x+3/4,-z+3/4,y
138 x,-z+1/4,-y+1/4
139 x+1/2,z,y+1/2
140 -x+1/4,z+1/2,-y+3/4
141 -z+3/4,-y+3/4,x
142 -z+1/4,y+1/2,-x+3/4
143 z,-y+1/4,-x+1/4
144 z+1/2,y,x+1/2
145 x+1/2,y+1/2,z
146 -x+1/4,-y+3/4,z+1/2
147 -x+3/4,y,-z+3/4
148 x,-y+1/4,-z+1/4
149 z+1/2,x+1/2,y
150 z,-x+1/4,-y+1/4
151 -z+1/4,-x+3/4,y+1/2
152 -z+3/4,x,-y+3/4
153 y+1/2,z+1/2,x
154 -y+3/4,z,-x+3/4
155 y,-z+1/4,-x+1/4
156 -y+1/4,-z+3/4,x+1/2
157 y+1/4,x+3/4,-z+1/2
158 -y+1/2,-x+1/2,-z
159 y+3/4,-x,z+3/4
160 -y,x+1/4,z+1/4
161 x+1/4,z+3/4,-y+1/2
162 -x,z+1/4,y+1/4
163 -x+1/2,-z+1/2,-y
164 x+3/4,-z,y+3/4
165 z+1/4,y+3/4,-x+1/2
166 z+3/4,-y,x+3/4
167 -z,y+1/4,x+1/4
168 -z+1/2,-y+1/2,-x
169 -x+1/2,-y+1/2,-z
170 x+3/4,y+1/4,-z+1/2
171 x+1/4,-y,z+1/4
172 -x,y+3/4,z+3/4
173 -z+1/2,-x+1/2,-y
174 -z,x+3/4,y+3/4
175 z+3/4,x+1/4,-y+1/2
176 z+1/4,-x,y+1/4
177 -y+1/2,-z+1/2,-x
178 y+1/4,-z,x+1/4
179 -y,z+3/4,x+3/4
180 y+3/4,z+1/4,-x+1/2
181 -y+3/4,-x+1/4,z+1/2
182 y+1/2,x+1/2,z
183 -y+1/4,x,-z+1/4
184 y,-x+3/4,-z+3/4
185 -x+3/4,-z+1/4,y+1/2
186 x,-z+3/4,-y+3/4
187 x+1/2,z+1/2,y
188 -x+1/4,z,-y+1/4
189 -z+3/4,-y+1/4,x+1/2
190 -z+1/4,y,-x+1/4
191 z,-y+3/4,-x+3/4
192 z+1/2,y+1/2,x

loop_
_atom_site_label
_atom_site_type_symbol
_atom_site_fract_x
_atom_site_fract_y
_atom_site_fract_z
_atom_site_adp_type
_atom_site_U_iso_or_equiv
_atom_site_symmetry_multiplicity
_atom_site_occupancy
_atom_site_calc_flag
C1 C 0.0977(3) 0.3758(4) 0.0977(3) Uiso 0.047(5) 96 1 d
Cu1 Cu 0 0.5 0 Uiso 0.056(2) 16 1 d
Cu2 Cu 0.125 0.625 0.125 Uiso 0.047(3) 8 1 d
N1 N 0.08042(10) 0.4489(3) 0.08042(10) Uiso 0.066(4) 96 1 d
N2 N 0.125 0.4922(5) 0.125 Uiso 0.039(5) 48 1 d
H1 H 0.075616 0.332552 0.075616 Uiso 0.038 96 1 d

loop_
_atom_type_symbol
_atom_type_scat_dispersion_real
_atom_type_scat_dispersion_imag
_atom_type_scat_source
C 0.019 0.009 'International Tables Vol C tables 4.2.6.8 and 6.1.1.1'
Cu -1.996 0.603 'International Tables Vol C tables 4.2.6.8 and 6.1.1.1'
N 0.033 0.019 'International Tables Vol C tables 4.2.6.8 and 6.1.1.1'
H 0.000 0.000 'International Tables Vol C tables 4.2.6.8 and 6.1.1.1'

loop_
_geom_angle_atom_site_label_1
_geom_angle_atom_site_label_2
_geom_angle_atom_site_label_3
_geom_angle_site_symmetry_1
_geom_angle_site_symmetry_3
_geom_angle
_geom_angle_publ_flag
C1 C1 N1 51_555 . 108.4(5) yes
C1 C1 N1 51_555 51_555 35.7(4) yes
C1 C1 N2 51_555 . 71.6(4) yes
N1 C1 N1 . 51_555 72.7(3) yes
N1 C1 N2 . . 36.8(2) yes
N1 C1 N2 51_555 . 35.91(17) yes
N1 Cu1 N1 . 53_554 96.46(13) yes
N1 Cu1 N1 . 153_455 96.46(13) yes
N1 Cu1 N1 . 158_555 83.54(13) yes
N1 Cu1 N1 . 67_555 83.54(13) yes
N1 Cu1 N1 . 24_565 180.0(5) yes
N1 Cu1 N2 . . 21.7(2) yes
N1 Cu1 N2 . 53_554 82.09(15) yes
N1 Cu1 N2 . 153_455 82.09(15) yes
N1 Cu1 N2 . 158_555 97.91(15) yes
N1 Cu1 N2 . 17_455 97.91(15) yes
N1 Cu1 N2 . 166_464 158.3(2) yes
N1 Cu1 N1 53_554 153_455 96.46(13) yes
N1 Cu1 N1 53_554 158_555 83.54(13) yes
N1 Cu1 N1 53_554 67_555 180.0(5) yes
N1 Cu1 N1 53_554 24_565 83.54(13) yes
N1 Cu1 N2 53_554 . 82.09(15) yes
N1 Cu1 N2 53_554 53_554 21.7(2) yes
N1 Cu1 N2 53_554 153_455 82.09(15) yes
N1 Cu1 N2 53_554 158_555 97.91(15) yes
N1 Cu1 N2 53_554 17_455 158.3(2) yes
N1 Cu1 N2 53_554 166_464 97.91(15) yes
N1 Cu1 N1 153_455 158_555 180.0(5) yes
N1 Cu1 N1 153_455 67_555 83.54(13) yes
N1 Cu1 N1 153_455 24_565 83.54(13) yes
N1 Cu1 N2 153_455 . 82.09(15) yes
N1 Cu1 N2 153_455 53_554 82.09(15) yes
N1 Cu1 N2 153_455 153_455 21.7(2) yes
N1 Cu1 N2 153_455 158_555 158.3(2) yes
N1 Cu1 N2 153_455 17_455 97.91(15) yes
N1 Cu1 N2 153_455 166_464 97.91(15) yes
N1 Cu1 N1 158_555 67_555 96.46(13) yes
N1 Cu1 N1 158_555 24_565 96.46(13) yes
N1 Cu1 N2 158_555 . 97.91(15) yes
N1 Cu1 N2 158_555 53_554 97.91(15) yes
N1 Cu1 N2 158_555 153_455 158.3(2) yes
N1 Cu1 N2 158_555 158_555 21.7(2) yes
N1 Cu1 N2 158_555 17_455 82.09(15) yes
N1 Cu1 N2 158_555 166_464 82.09(15) yes
N1 Cu1 N1 67_555 24_565 96.46(13) yes
N1 Cu1 N2 67_555 . 97.91(15) yes
N1 Cu1 N2 67_555 53_554 158.3(2) yes
N1 Cu1 N2 67_555 153_455 97.91(15) yes
N1 Cu1 N2 67_555 158_555 82.09(15) yes
N1 Cu1 N2 67_555 17_455 21.7(2) yes
N1 Cu1 N2 67_555 166_464 82.09(15) yes
N1 Cu1 N2 24_565 . 158.3(2) yes
N1 Cu1 N2 24_565 53_554 97.91(15) yes
N1 Cu1 N2 24_565 153_455 97.91(15) yes
N1 Cu1 N2 24_565 158_555 82.09(15) yes
N1 Cu1 N2 24_565 17_455 82.09(15) yes
N1 Cu1 N2 24_565 166_464 21.7(2) yes
N2 Cu1 N2 . 53_554 64.12(18) yes
N2 Cu1 N2 . 153_455 64.12(18) yes
N2 Cu1 N2 . 158_555 115.88(18) yes
N2 Cu1 N2 . 17_455 115.88(18) yes
N2 Cu1 N2 . 166_464 180.0(5) yes
N2 Cu1 N2 53_554 153_455 64.12(18) yes
N2 Cu1 N2 53_554 158_555 115.88(18) yes
N2 Cu1 N2 53_554 17_455 180.0(5) yes
N2 Cu1 N2 53_554 166_464 115.88(18) yes
N2 Cu1 N2 153_455 158_555 180.0(5) yes
N2 Cu1 N2 153_455 17_455 115.88(18) yes
N2 Cu1 N2 153_455 166_464 115.88(18) yes
N2 Cu1 N2 158_555 17_455 64.12(18) yes
N2 Cu1 N2 158_555 166_464 64.12(18) yes
N2 Cu1 N2 17_455 166_464 64.12(18) yes
N2 Cu2 N2 . 98_565 180.0(5) yes
N2 Cu2 N2 . 53_554 90 yes
N2 Cu2 N2 . 102_555 90 yes
N2 Cu2 N2 . 153_455 90 yes
N2 Cu2 N2 . 106_555 90 yes
N2 Cu2 N2 98_565 53_554 90 yes
N2 Cu2 N2 98_565 102_555 90 yes
N2 Cu2 N2 98_565 153_455 90 yes
N2 Cu2 N2 98_565 106_555 90 yes
N2 Cu2 N2 53_554 102_555 180.0(5) yes
N2 Cu2 N2 53_554 153_455 90 yes
N2 Cu2 N2 53_554 106_555 90 yes
N2 Cu2 N2 102_555 153_455 90 yes
N2 Cu2 N2 102_555 106_555 90 yes
N2 Cu2 N2 153_455 106_555 180.0(5) yes
C1 N1 C1 . 51_555 35.8(3) yes
C1 N1 Cu1 . . 132.6(3) yes
C1 N1 N1 . 51_555 71.6(3) yes
C1 N1 N1 . 158_555 95.1(3) yes
C1 N1 N1 . 67_555 95.1(3) yes
C1 N1 N2 . . 106.0(4) yes
C1 N1 Cu1 51_555 . 168.5(3) yes
C1 N1 N1 51_555 51_555 35.7(2) yes
C1 N1 N1 51_555 158_555 123.7(2) yes
C1 N1 N1 51_555 67_555 123.7(2) yes
C1 N1 N2 51_555 . 70.2(4) yes
Cu1 N1 N1 . 51_555 155.8(3) yes
Cu1 N1 N1 . 158_555 48.23(9) yes
Cu1 N1 N1 . 67_555 48.23(9) yes
Cu1 N1 N2 . . 121.4(4) yes
N1 N1 N1 51_555 158_555 144.05(15) yes
N1 N1 N1 51_555 67_555 144.05(15) yes
N1 N1 N2 51_555 . 34.4(3) yes
N1 N1 N1 158_555 67_555 68.09(15) yes
N1 N1 N2 158_555 . 140.1(2) yes
N1 N1 N2 67_555 . 140.1(2) yes
C1 N2 C1 . 51_555 36.8(3) yes
C1 N2 Cu1 . . 74.16(17) yes
C1 N2 Cu1 . 51_555 110.9(3) yes
C1 N2 Cu2 . . 161.62(16) yes
C1 N2 N1 . . 37.2(3) yes
C1 N2 N1 . 51_555 73.9(5) yes
C1 N2 Cu1 51_555 . 110.9(3) yes
C1 N2 Cu1 51_555 51_555 74.16(17) yes
C1 N2 Cu2 51_555 . 161.62(16) yes
C1 N2 N1 51_555 . 73.9(5) yes
C1 N2 N1 51_555 51_555 37.2(3) yes
Cu1 N2 Cu1 . 51_555 174.9(3) yes
Cu1 N2 Cu2 . . 87.46(16) yes
Cu1 N2 N1 . . 37.0(2) yes
Cu1 N2 N1 . 51_555 148.1(5) yes
Cu1 N2 Cu2 51_555 . 87.46(16) yes
Cu1 N2 N1 51_555 . 148.1(5) yes
Cu1 N2 N1 51_555 51_555 37.0(2) yes
Cu2 N2 N1 . . 124.4(4) yes
Cu2 N2 N1 . 51_555 124.4(4) yes
N1 N2 N1 . 51_555 111.1(7) yes

loop_
_geom_bond_atom_site_label_1
_geom_bond_atom_site_label_2
_geom_bond_site_symmetry_2
_geom_bond_distance
_geom_bond_publ_flag
C1 C1 51_555 1.349(7) yes
C1 N1 . 1.344(8) yes
C1 N1 51_555 2.185(7) yes
C1 N2 . 2.139(11) yes
C1 H1 . 0.930(6) yes
C1 H1 51_555 2.037(6) yes
Cu1 N1 . 2.174(3) yes
Cu1 N1 53_554 2.174(3) yes
Cu1 N1 153_455 2.174(3) yes
Cu1 N1 158_555 2.174(3) yes
Cu1 N1 67_555 2.174(3) yes
Cu1 N1 24_565 2.174(3) yes
Cu1 N2 . 3.0863(4) yes
Cu1 N2 53_554 3.0863(4) yes
Cu1 N2 153_455 3.0863(4) yes
Cu1 N2 158_555 3.0863(4) yes
Cu1 N2 17_455 3.0863(4) yes
Cu1 N2 166_464 3.0863(4) yes
Cu2 N2 . 2.317(9) yes
Cu2 N2 98_565 2.317(9) yes
Cu2 N2 53_554 2.317(9) yes
Cu2 N2 102_555 2.317(9) yes
Cu2 N2 153_455 2.317(9) yes
Cu2 N2 106_555 2.317(9) yes
N1 N1 51_555 2.199(2) yes
N1 N1 158_555 2.897(3) yes
N1 N1 67_555 2.897(3) yes
N1 N2 . 1.334(6) yes
N1 H1 . 2.033(5) yes
